data_7214120
loop_
_publ_author_name
'Das, Paramita'
'Dutta, Arghya'
'Bhaumik, Asim'
'Mukhopadhyay, Chhanda'

_publ_section_title
;
 Heterogeneous ditopic ZnFe2O4 catalyzed synthesis of 4H-pyrans: further
 conversion to 1,4-DHPs and report of functional group interconversion
 from amide to ester
;
_journal_issue 3
_journal_name_full 'Green Chemistry'
_journal_page_first 1426
_journal_paper_doi 10.1039/c3gc42095g
_journal_volume 16
_journal_year 2014
_chemical_formula_sum 'C26 H17 N O5'
_chemical_formula_weight 423.41
_chemical_name_systematic
; 
 ? 
;
_space_group_IT_number 2
_symmetry_space_group_name_Hall '-P 1'
_symmetry_space_group_name_H-M 'P -1'
_atom_sites_solution_hydrogens geom
_atom_sites_solution_primary direct
_atom_sites_solution_secondary difmap
_audit_creation_method SHELXL-97
_cell_angle_alpha 75.535(8)
_cell_angle_beta 89.874(9)
_cell_angle_gamma 76.165(8)
_cell_formula_units_Z 2
_cell_length_a 6.937(5)
_cell_length_b 11.638(9)
_cell_length_c 13.019(10)
_cell_measurement_temperature 296(2)
_cell_volume 986.4(13)
_computing_structure_refinement 'SHELXL-97 (Sheldrick, 2008)'
_computing_structure_solution 'SHELXS-97 (Sheldrick, 2008)'
_diffrn_ambient_temperature 296(2)
_diffrn_measured_fraction_theta_full 0.960
_diffrn_measured_fraction_theta_max 0.960
_diffrn_radiation_monochromator graphite
_diffrn_radiation_source 'fine-focus sealed tube'
_diffrn_radiation_type MoK\a
_diffrn_radiation_wavelength 0.71073
_diffrn_reflns_av_R_equivalents 0.0378
_diffrn_reflns_av_sigmaI/netI 0.0639
_diffrn_reflns_limit_h_max 7
_diffrn_reflns_limit_h_min -7
_diffrn_reflns_limit_k_max 13
_diffrn_reflns_limit_k_min -13
_diffrn_reflns_limit_l_max 14
_diffrn_reflns_limit_l_min -14
_diffrn_reflns_number 5391
_diffrn_reflns_theta_full 24.10
_diffrn_reflns_theta_max 24.10
_diffrn_reflns_theta_min 1.62
_exptl_absorpt_coefficient_mu 0.100
_exptl_absorpt_correction_T_max 0.980
_exptl_absorpt_correction_T_min 0.965
_exptl_absorpt_correction_type empirical
_exptl_crystal_density_diffrn 1.426
_exptl_crystal_density_method 'not measured'
_exptl_crystal_F_000 440
_exptl_crystal_size_max 0.4
_exptl_crystal_size_mid 0.3
_exptl_crystal_size_min 0.2
_refine_diff_density_max 0.288
_refine_diff_density_min -0.320
_refine_diff_density_rms 0.077
_refine_ls_extinction_coef 0.030(7)
_refine_ls_extinction_expression Fc^*^=kFc[1+0.001xFc^2^\l^3^/sin(2\q)]^-1/4^
_refine_ls_extinction_method SHELXL
_refine_ls_goodness_of_fit_ref 0.931
_refine_ls_hydrogen_treatment none
_refine_ls_matrix_type full
_refine_ls_number_parameters 291
_refine_ls_number_reflns 2995
_refine_ls_number_restraints 0
_refine_ls_restrained_S_all 0.931
_refine_ls_R_factor_all 0.0998
_refine_ls_R_factor_gt 0.0635
_refine_ls_shift/su_max 0.000
_refine_ls_shift/su_mean 0.000
_refine_ls_structure_factor_coef Fsqd
_refine_ls_weighting_details 'calc w=1/[\s^2^(Fo^2^)+(0.1330P)^2^+0.4841P] where P=(Fo^2^+2Fc^2^)/3'
_refine_ls_weighting_scheme calc
_refine_ls_wR_factor_gt 0.1788
_refine_ls_wR_factor_ref 0.2145
_reflns_number_gt 1899
_reflns_number_total 2995
_reflns_threshold_expression >2sigma(I)
_cod_data_source_file c3gc42095g.txt
_cod_data_source_block a
_cod_original_cell_volume 986.3(13)
_cod_database_code 7214120

loop_
_symmetry_equiv_pos_as_xyz
'x, y, z'
'-x, -y, -z'

loop_
_atom_site_label
_atom_site_type_symbol
_atom_site_fract_x
_atom_site_fract_y
_atom_site_fract_z
_atom_site_U_iso_or_equiv
_atom_site_adp_type
_atom_site_occupancy
_atom_site_symmetry_multiplicity
_atom_site_calc_flag
_atom_site_refinement_flags
O1 O -0.0536(8) 1.0095(4) 0.6188(4) 0.1328(17) Uani 1 1 d .
O2 O -0.3101(9) 0.9407(4) 0.5975(4) 0.1366(19) Uani 1 1 d .
O3 O -0.0949(3) 0.3918(2) 0.9546(2) 0.0544(7) Uani 1 1 d .
H3 H -0.1820 0.3541 0.9634 0.082 Uiso 1 1 calc R
O4 O 0.0425(3) 0.2915(2) 0.83508(18) 0.0523(7) Uani 1 1 d .
O5 O 0.5898(4) 0.2877(3) 1.0013(2) 0.0774(10) Uani 1 1 d .
C32 C 0.0795(5) 0.3172(3) 0.9344(3) 0.0445(9) Uani 1 1 d .
N4 N -0.1420(10) 0.9278(4) 0.6290(4) 0.0989(15) Uani 1 1 d .
C2 C -0.0285(8) 0.8028(4) 0.6831(3) 0.0706(13) Uani 1 1 d .
C3 C -0.1167(7) 0.7085(4) 0.6940(3) 0.0707(12) Uani 1 1 d .
H3A H -0.2485 0.7227 0.6699 0.085 Uiso 1 1 calc R
C4 C -0.0082(6) 0.5917(4) 0.7411(3) 0.0612(11) Uani 1 1 d .
H4 H -0.0672 0.5265 0.7481 0.073 Uiso 1 1 calc R
C5 C 0.1861(5) 0.5695(3) 0.7782(3) 0.0487(9) Uani 1 1 d .
C6 C 0.3108(5) 0.4420(3) 0.8259(3) 0.0460(9) Uani 1 1 d .
H6 H 0.4468 0.4491 0.8365 0.055 Uiso 1 1 calc R
C7 C 0.2492(5) 0.3803(3) 0.9339(3) 0.0463(9) Uani 1 1 d .
H7 H 0.2114 0.4420 0.9744 0.056 Uiso 1 1 calc R
C8 C 0.4208(5) 0.2794(4) 0.9956(3) 0.0512(10) Uani 1 1 d .
C9 C 0.3458(5) 0.1748(3) 1.0468(3) 0.0500(9) Uani 1 1 d .
C10 C 0.4457(6) 0.0669(4) 1.1176(3) 0.0687(12) Uani 1 1 d .
H10 H 0.5793 0.0532 1.1382 0.082 Uiso 1 1 calc R
C11 C 0.3409(7) -0.0188(4) 1.1563(4) 0.0719(13) Uani 1 1 d .
H11 H 0.4034 -0.0923 1.2041 0.086 Uiso 1 1 calc R
C12 C 0.1851(5) 0.2887(3) 0.7631(3) 0.0453(9) Uani 1 1 d .
C13 C 0.1803(6) 0.2124(3) 0.6954(3) 0.0546(10) Uani 1 1 d .
H13 H 0.0861 0.1664 0.7023 0.066 Uiso 1 1 calc R
C14 C 0.3135(6) 0.2067(4) 0.6203(3) 0.0608(11) Uani 1 1 d .
H14 H 0.3110 0.1553 0.5761 0.073 Uiso 1 1 calc R
C15 C 0.4559(6) 0.2759(3) 0.6068(3) 0.0517(10) Uani 1 1 d .
C16 C 0.5970(7) 0.2688(4) 0.5298(3) 0.0660(12) Uani 1 1 d .
H16 H 0.5971 0.2163 0.4863 0.079 Uiso 1 1 calc R
C17 C 0.7319(6) 0.3361(4) 0.5173(3) 0.0708(13) Uani 1 1 d .
H17 H 0.8240 0.3301 0.4657 0.085 Uiso 1 1 calc R
C18 C 0.7334(6) 0.4147(4) 0.5819(3) 0.0658(12) Uani 1 1 d .
H18 H 0.8259 0.4620 0.5727 0.079 Uiso 1 1 calc R
C19 C 0.6018(5) 0.4231(4) 0.6578(3) 0.0554(10) Uani 1 1 d .
H19 H 0.6057 0.4758 0.7006 0.066 Uiso 1 1 calc R
C20 C 0.4586(5) 0.3536(3) 0.6736(3) 0.0465(9) Uani 1 1 d .
C21 C 0.3192(5) 0.3592(3) 0.7527(3) 0.0442(9) Uani 1 1 d .
C22 C 0.1496(5) 0.1962(3) 1.0161(3) 0.0438(9) Uani 1 1 d .
C23 C 0.0454(6) 0.1099(4) 1.0557(3) 0.0567(10) Uani 1 1 d .
H23 H -0.0886 0.1237 1.0359 0.068 Uiso 1 1 calc R
C24 C 0.1449(7) 0.0031(4) 1.1250(3) 0.0694(12) Uani 1 1 d .
H24 H 0.0767 -0.0567 1.1518 0.083 Uiso 1 1 calc R
C25 C 0.2678(7) 0.6689(4) 0.7670(3) 0.0648(12) Uani 1 1 d .
H25 H 0.3984 0.6562 0.7924 0.078 Uiso 1 1 calc R
C26 C 0.1618(8) 0.7853(4) 0.7195(4) 0.0755(13) Uani 1 1 d .
H26 H 0.2191 0.8512 0.7124 0.091 Uiso 1 1 calc R

loop_
_atom_site_aniso_label
_atom_site_aniso_U_11
_atom_site_aniso_U_22
_atom_site_aniso_U_33
_atom_site_aniso_U_23
_atom_site_aniso_U_13
_atom_site_aniso_U_12
O1 0.202(5) 0.057(2) 0.127(3) -0.010(2) -0.009(3) -0.022(3)
O2 0.171(5) 0.085(3) 0.127(4) -0.031(3) -0.055(4) 0.023(3)
O3 0.0331(14) 0.0546(16) 0.0785(18) -0.0190(13) 0.0139(12) -0.0148(12)
O4 0.0429(14) 0.0704(17) 0.0507(15) -0.0135(12) 0.0066(12) -0.0298(13)
O5 0.0417(16) 0.099(2) 0.085(2) 0.0030(17) -0.0044(14) -0.0314(15)
C32 0.0356(19) 0.057(2) 0.046(2) -0.0151(17) 0.0091(15) -0.0182(17)
N4 0.146(5) 0.065(3) 0.076(3) -0.019(2) -0.013(3) -0.005(3)
C2 0.107(4) 0.042(3) 0.055(3) -0.0114(19) 0.008(3) -0.006(2)
C3 0.064(3) 0.066(3) 0.071(3) -0.011(2) 0.006(2) -0.002(2)
C4 0.054(3) 0.055(3) 0.073(3) -0.009(2) 0.011(2) -0.018(2)
C5 0.053(2) 0.049(2) 0.047(2) -0.0116(17) 0.0135(18) -0.0184(18)
C6 0.0357(19) 0.057(2) 0.051(2) -0.0127(17) 0.0120(16) -0.0221(17)
C7 0.041(2) 0.052(2) 0.049(2) -0.0116(17) 0.0108(16) -0.0191(17)
C8 0.033(2) 0.071(3) 0.052(2) -0.0116(18) 0.0073(16) -0.0211(18)
C9 0.042(2) 0.056(2) 0.051(2) -0.0074(18) 0.0037(17) -0.0144(18)
C10 0.056(3) 0.069(3) 0.071(3) 0.000(2) -0.001(2) -0.014(2)
C11 0.073(3) 0.061(3) 0.069(3) 0.008(2) -0.002(2) -0.018(2)
C12 0.043(2) 0.051(2) 0.042(2) -0.0084(16) 0.0038(16) -0.0169(17)
C13 0.059(2) 0.054(2) 0.053(2) -0.0102(18) 0.001(2) -0.0228(19)
C14 0.078(3) 0.055(2) 0.051(2) -0.0148(19) 0.003(2) -0.017(2)
C15 0.052(2) 0.052(2) 0.041(2) -0.0050(17) 0.0039(18) -0.0016(18)
C16 0.074(3) 0.064(3) 0.049(2) -0.011(2) 0.011(2) -0.001(2)
C17 0.060(3) 0.087(3) 0.051(2) -0.008(2) 0.019(2) -0.001(2)
C18 0.048(2) 0.085(3) 0.058(2) -0.006(2) 0.018(2) -0.017(2)
C19 0.049(2) 0.062(2) 0.052(2) -0.0088(18) 0.0125(19) -0.0131(19)
C20 0.041(2) 0.048(2) 0.042(2) -0.0009(16) 0.0026(16) -0.0061(16)
C21 0.042(2) 0.046(2) 0.0428(19) -0.0069(15) 0.0054(16) -0.0128(16)
C22 0.039(2) 0.051(2) 0.0433(19) -0.0129(16) 0.0097(16) -0.0149(16)
C23 0.050(2) 0.057(2) 0.063(2) -0.006(2) 0.0071(19) -0.0231(19)
C24 0.080(3) 0.056(3) 0.071(3) -0.001(2) 0.010(2) -0.031(2)
C25 0.080(3) 0.060(3) 0.061(3) -0.015(2) 0.006(2) -0.032(2)
C26 0.114(4) 0.050(3) 0.067(3) -0.014(2) 0.003(3) -0.030(3)

loop_
_atom_type_symbol
_atom_type_description
_atom_type_scat_dispersion_real
_atom_type_scat_dispersion_imag
_atom_type_scat_source
C C 0.0033 0.0016 'International Tables Vol C Tables 4.2.6.8 and 6.1.1.4'
H H 0.0000 0.0000 'International Tables Vol C Tables 4.2.6.8 and 6.1.1.4'
N N 0.0061 0.0033 'International Tables Vol C Tables 4.2.6.8 and 6.1.1.4'
O O 0.0106 0.0060 'International Tables Vol C Tables 4.2.6.8 and 6.1.1.4'

loop_
_geom_angle_atom_site_label_1
_geom_angle_atom_site_label_2
_geom_angle_atom_site_label_3
_geom_angle
C32 O3 H3 109.5
C12 O4 C32 120.0(2)
O3 C32 O4 106.3(3)
O3 C32 C22 115.3(3)
O4 C32 C22 107.5(3)
O3 C32 C7 109.7(3)
O4 C32 C7 113.7(3)
C22 C32 C7 104.5(3)
O2 N4 O1 125.8(5)
O2 N4 C2 117.6(5)
O1 N4 C2 116.6(6)
C26 C2 C3 121.9(4)
C26 C2 N4 119.0(5)
C3 C2 N4 119.2(5)
C2 C3 C4 119.0(4)
C2 C3 H3A 120.5
C4 C3 H3A 120.5
C3 C4 C5 121.1(4)
C3 C4 H4 119.5
C5 C4 H4 119.5
C4 C5 C25 117.7(4)
C4 C5 C6 122.1(3)
C25 C5 C6 120.1(4)
C5 C6 C21 112.6(3)
C5 C6 C7 114.3(3)
C21 C6 C7 109.1(3)
C5 C6 H6 106.8
C21 C6 H6 106.8
C7 C6 H6 106.8
C8 C7 C6 111.0(3)
C8 C7 C32 104.0(3)
C6 C7 C32 116.9(3)
C8 C7 H7 108.2
C6 C7 H7 108.2
C32 C7 H7 108.2
O5 C8 C9 126.5(4)
O5 C8 C7 124.7(3)
C9 C8 C7 108.8(3)
C22 C9 C10 121.8(3)
C22 C9 C8 109.6(3)
C10 C9 C8 128.6(3)
C11 C10 C9 117.6(4)
C11 C10 H10 121.2
C9 C10 H10 121.2
C24 C11 C10 120.3(4)
C24 C11 H11 119.9
C10 C11 H11 119.9
O4 C12 C21 123.0(3)
O4 C12 C13 115.6(3)
C21 C12 C13 121.3(3)
C14 C13 C12 119.3(3)
C14 C13 H13 120.4
C12 C13 H13 120.4
C13 C14 C15 121.9(4)
C13 C14 H14 119.0
C15 C14 H14 119.0
C14 C15 C16 122.1(4)
C14 C15 C20 118.8(3)
C16 C15 C20 119.1(4)
C17 C16 C15 121.5(4)
C17 C16 H16 119.3
C15 C16 H16 119.3
C16 C17 C18 119.7(4)
C16 C17 H17 120.1
C18 C17 H17 120.1
C19 C18 C17 120.6(4)
C19 C18 H18 119.7
C17 C18 H18 119.7
C18 C19 C20 121.3(4)
C18 C19 H19 119.4
C20 C19 H19 119.4
C15 C20 C19 117.7(3)
C15 C20 C21 119.3(3)
C19 C20 C21 122.9(3)
C12 C21 C20 119.4(3)
C12 C21 C6 118.3(3)
C20 C21 C6 122.3(3)
C9 C22 C23 120.2(3)
C9 C22 C32 111.3(3)
C23 C22 C32 128.5(3)
C24 C23 C22 117.9(4)
C24 C23 H23 121.1
C22 C23 H23 121.1
C11 C24 C23 122.3(4)
C11 C24 H24 118.9
C23 C24 H24 118.9
C26 C25 C5 121.7(4)
C26 C25 H25 119.2
C5 C25 H25 119.2
C2 C26 C25 118.7(4)
C2 C26 H26 120.7
C25 C26 H26 120.7

loop_
_geom_bond_atom_site_label_1
_geom_bond_atom_site_label_2
_geom_bond_distance
O1 N4 1.231(6)
O2 N4 1.200(6)
O3 C32 1.377(4)
O3 H3 0.8200
O4 C12 1.362(4)
O4 C32 1.435(4)
O5 C8 1.204(4)
C32 C22 1.509(5)
C32 C7 1.529(5)
N4 C2 1.474(6)
C2 C26 1.354(7)
C2 C3 1.357(6)
C3 C4 1.374(6)
C3 H3A 0.9300
C4 C5 1.374(5)
C4 H4 0.9300
C5 C25 1.381(5)
C5 C6 1.505(5)
C6 C21 1.507(5)
C6 C7 1.521(5)
C6 H6 0.9800
C7 C8 1.518(5)
C7 H7 0.9800
C8 C9 1.447(5)
C9 C22 1.365(5)
C9 C10 1.384(5)
C10 C11 1.368(6)
C10 H10 0.9300
C11 C24 1.366(6)
C11 H11 0.9300
C12 C21 1.366(5)
C12 C13 1.404(5)
C13 C14 1.346(5)
C13 H13 0.9300
C14 C15 1.402(6)
C14 H14 0.9300
C15 C16 1.403(5)
C15 C20 1.405(5)
C16 C17 1.342(6)
C16 H16 0.9300
C17 C18 1.390(6)
C17 H17 0.9300
C18 C19 1.350(5)
C18 H18 0.9300
C19 C20 1.408(5)
C19 H19 0.9300
C20 C21 1.414(5)
C22 C23 1.373(5)
C23 C24 1.367(6)
C23 H23 0.9300
C24 H24 0.9300
C25 C26 1.365(6)
C25 H25 0.9300
C26 H26 0.9300
